data_2020165
loop_
_publ_author_name
'Krischner, H.'
'Mautner, F.A.'
'Kratky, C.'

_publ_section_title
;
 Calcium Cesium Triazide Monohydrate, Ca Cs (N3)3 (H2 O)
;
_journal_name_full 'Acta Crystallographica C (39,1983-)'
_journal_page_first 941
_journal_page_last 943
_journal_volume 39
_journal_year 1983
_chemical_formula_sum 'Ca Cs H2 N9 O'
_chemical_name_systematic 'Ca Cs (N3)3 (H2 O)'
_space_group_IT_number 2
_symmetry_space_group_name_Hall '-P 1'
_symmetry_space_group_name_H-M 'P -1'
_cell_angle_alpha 71.59
_cell_angle_beta 82.8
_cell_angle_gamma 81.09
_cell_formula_units_Z 2
_cell_length_a 6.846
_cell_length_b 7.557
_cell_length_c 8.81
_cell_volume 425.820
_citation_journal_id_ASTM ACSCEE
_cod_data_source_file Krischner_ACSCEE_1983_242.cif
_cod_data_source_block H2Ca1Cs1N9O1
_cod_original_cell_volume 425.8198
_cod_original_formula_sum 'H2 Ca1 Cs1 N9 O1'
_cod_database_code 2020165

loop_
_symmetry_equiv_pos_as_xyz
x,y,z
-x,-y,-z

loop_
_atom_site_label
_atom_site_type_symbol
_atom_site_fract_x
_atom_site_fract_y
_atom_site_fract_z
_atom_site_occupancy
_atom_site_U_iso_or_equiv
N5 N 0.1836 0.8667 0.4661 1 0.0
N6 N 0.0362 0.8173 0.4488 1 0.0
Cs1 Cs+1 0.2462 0.1824 0.0962 1 0.0
H1 H+1 1.0341 0.555 0.2908 1 0.0
H2 H+1 0.8443 0.4983 0.241 1 0.0
N9 N 0.7766 0.3791 0.097 1 0.0
N1 N 0.471 0.7014 0.2425 1 0.0
N2 N 0.3953 0.5666 0.2919 1 0.0
N7 N 0.7243 0.066 0.1502 1 0.0
N4 N 0.3311 0.9198 0.4782 1 0.0
O1 O-2 0.8901 0.5998 0.2796 1 0.0
N3 N 0.3123 0.4299 0.3407 1 0.0
Ca1 Ca+2 0.6894 0.8144 0.399 1 0.0
N8 N 0.747 0.2229 0.1252 1 0.0
